data_7045618
loop_
_publ_author_name
'Kirlikovali, Kent O.'
'Cho, Eunho'
'Downard, Tyler J.'
'Grigoryan, Lilit'
'Han, Zheng'
'Hong, Sooji'
'Jung, Dahee'
'Quintana, Jason C.'
'Reynoso, Vanessa'
'Ro, Sooihk'
'Shen, Yi'
'Swartz, Kevin'
'Ter Sahakyan, Elizabeth'
'Wixtrom, Alex I.'
'Yoshida, Brandon'
'Rheingold, Arnold L.'
'Spokoyny, Alexander M.'

_publ_section_title
;
 Buchwald-Hartwig amination using Pd(i) dimer precatalysts supported by
 biaryl phosphine ligands.
;
_journal_issue 11
_journal_name_full 'Dalton transactions (Cambridge, England : 2003)'
_journal_page_first 3684
_journal_page_last 3688
_journal_paper_doi 10.1039/c8dt00119g
_journal_volume 47
_journal_year 2018
_chemical_formula_moiety 'C52 H72 N2 P2 Pd2, 2(B F4)'
_chemical_formula_sum 'C52 H72 B2 F8 N2 P2 Pd2'
_chemical_formula_weight 1173.47
_space_group_crystal_system monoclinic
_space_group_IT_number 14
_space_group_name_Hall '-P 2yn'
_space_group_name_H-M_alt 'P 1 21/n 1'
_symmetry_space_group_name_Hall '-P 2yn'
_symmetry_space_group_name_H-M 'P 1 21/n 1'
_atom_sites_solution_hydrogens geom
_atom_sites_solution_primary dual
_audit_creation_date 2017-11-14
_audit_creation_method
;
Olex2 1.2-beta
(compiled 2017.08.10 svn.r3458 for OlexSys, GUI svn.r5381)
;
_audit_update_record
;
2017-12-19 deposited with the CCDC.
2018-02-12 downloaded from the CCDC.
;
_cell_angle_alpha 90
_cell_angle_beta 96.141(3)
_cell_angle_gamma 90
_cell_formula_units_Z 4
_cell_length_a 9.2989(4)
_cell_length_b 42.0772(15)
_cell_length_c 14.9666(7)
_cell_measurement_reflns_used 5039
_cell_measurement_temperature 100
_cell_measurement_theta_max 59.005
_cell_measurement_theta_min 3.150
_cell_volume 5822.4(4)
_computing_cell_refinement 'SAINT v8.37A (Bruker, 2016)'
_computing_data_collection 'APEX3 v2016.1-0 (Bruker, 2016)'
_computing_data_reduction 'SAINT V8.38A (?, 2016)'
_computing_molecular_graphics 'Olex2 (Dolomanov et al., 2009)'
_computing_publication_material 'Olex2 (Dolomanov et al., 2009)'
_computing_structure_refinement 'ShelXL (Sheldrick, 2015)'
_computing_structure_solution 'ShelXT (Sheldrick, 2015)'
_diffrn_ambient_temperature 100.0
_diffrn_detector 'Bruker Platinum135 CCD'
_diffrn_detector_area_resol_mean 7.9
_diffrn_detector_type 'CCD Area Detector'
_diffrn_measured_fraction_theta_full 0.999
_diffrn_measured_fraction_theta_max 0.999
_diffrn_measurement_device 'Fixed Chi Three-Circle Diffractometer'
_diffrn_measurement_device_type 'Bruker D8 Platinum135'
_diffrn_measurement_method '\f and \w scans'
_diffrn_radiation_monochromator 'Multilayer Mirrors'
_diffrn_radiation_probe x-ray
_diffrn_radiation_type CuK\a
_diffrn_radiation_wavelength 1.54178
_diffrn_reflns_av_R_equivalents 0.1125
_diffrn_reflns_av_unetI/netI 0.1175
_diffrn_reflns_Laue_measured_fraction_full 0.999
_diffrn_reflns_Laue_measured_fraction_max 0.999
_diffrn_reflns_limit_h_max 10
_diffrn_reflns_limit_h_min -8
_diffrn_reflns_limit_k_max 45
_diffrn_reflns_limit_k_min -46
_diffrn_reflns_limit_l_max 16
_diffrn_reflns_limit_l_min -16
_diffrn_reflns_number 24734
_diffrn_reflns_point_group_measured_fraction_full 0.999
_diffrn_reflns_point_group_measured_fraction_max 0.999
_diffrn_reflns_theta_full 59.034
_diffrn_reflns_theta_max 59.033
_diffrn_reflns_theta_min 2.100
_diffrn_source 'Micro Focus Rotating Anode'
_diffrn_source_type 'Bruker FR-591'
_diffrn_standards_number 0
_exptl_absorpt_coefficient_mu 5.997
_exptl_absorpt_correction_T_max 0.5152
_exptl_absorpt_correction_T_min 0.3329
_exptl_absorpt_correction_type multi-scan
_exptl_absorpt_process_details
'SADABS-2016/2 (Bruker,2016/2) was used for absorption correction. wR2(int) was 0.0960 before and 0.0693 after correction. The Ratio of minimum to maximum transmission is 0.6462. The \l/2 correction factor is Not present.'
_exptl_crystal_colour brown
_exptl_crystal_colour_primary brown
_exptl_crystal_density_diffrn 1.339
_exptl_crystal_description needle
_exptl_crystal_F_000 2408
_exptl_crystal_size_max 0.18
_exptl_crystal_size_mid 0.07
_exptl_crystal_size_min 0.03
_refine_diff_density_max 0.877
_refine_diff_density_min -1.113
_refine_diff_density_rms 0.116
_refine_ls_extinction_method none
_refine_ls_goodness_of_fit_ref 1.026
_refine_ls_hydrogen_treatment constr
_refine_ls_matrix_type full
_refine_ls_number_parameters 617
_refine_ls_number_reflns 8381
_refine_ls_number_restraints 0
_refine_ls_restrained_S_all 1.026
_refine_ls_R_factor_all 0.0926
_refine_ls_R_factor_gt 0.0587
_refine_ls_shift/su_max 0.003
_refine_ls_shift/su_mean 0.000
_refine_ls_structure_factor_coef Fsqd
_refine_ls_weighting_details 'w=1/[\s^2^(Fo^2^)+(0.0426P)^2^+5.6151P] where P=(Fo^2^+2Fc^2^)/3'
_refine_ls_weighting_scheme calc
_refine_ls_wR_factor_gt 0.1283
_refine_ls_wR_factor_ref 0.1419
_reflns_Friedel_coverage 0.000
_reflns_number_gt 5793
_reflns_number_total 8381
_reflns_threshold_expression 'I > 2\s(I)'
_cod_data_source_file c8dt00119g2.cif
_cod_data_source_block spok79_a_sq
_cod_depositor_comments
;
The following automatic conversions were performed:

'_diffrn_radiation_probe' value 'X-ray' changed to 'x-ray' according
to
/home/data/users/saulius/crontab/automatic-downloads/rss-feeds/RSC/lib/dictionaries/cif_core.dic
dictionary named 'cif_core.dic' version 2.4.2 from 2011-04-26.

Automatic conversion script
Id: cif_fix_values 4973 2017-02-22 13:04:09Z antanas 

 Adding full bibliography for 7045616--7045618.cif.
;
_cod_database_code 7045618
_shelx_shelxl_version_number 2016/6
_shelx_space_group_comment
;
The symmetry employed for this shelxl refinement is uniquely defined
by the following loop, which should always be used as a source of
symmetry information in preference to the above space-group names.
They are only intended as comments.
;
_shelx_estimated_absorpt_t_max 0.841
_shelx_estimated_absorpt_t_min 0.412
_olex2_refinement_description
;
1. Fixed Uiso
 At 1.2 times of:
  All C(H) groups, All C(H,H) groups
 At 1.5 times of:
  All C(H,H,H) groups
2.a Ternary CH refined with riding coordinates:
 C17(H17), C23(H23), C47(H47), C41(H41)
2.b Secondary CH2 refined with riding coordinates:
 C28(H28A,H28B), C22(H22A,H22B), C52(H52A,H52B), C18(H18A,H18B), C24(H24A,
 H24B), C21(H21A,H21B), C48(H48A,H48B), C46(H46A,H46B), C19(H19A,H19B),
 C51(H51A,H51B), C50(H50A,H50B), C42(H42A,H42B), C20(H20A,H20B), C45(H45A,H45B),
  C26(H26A,H26B), C25(H25A,H25B), C27(H27A,H27B), C49(H49A,H49B), C43(H43A,
 H43B), C44(H44A,H44B)
2.c Aromatic/amide H refined with riding coordinates:
 C33(H33), C5(H5), C11(H11), C38(H38), C36(H36), C12(H12), C4(H4), C3(H3),
 C31(H31), C32(H32), C39(H39), C37(H37), C13(H13), C30(H30), C2(H2), C14(H14)
2.d Idealised Me refined as rotating group:
 C7(H7A,H7B,H7C), C8(H8A,H8B,H8C), C15(H15A,H15B,H15C), C16(H16A,H16B,H16C)
;
_olex2_submission_special_instructions 'No special instructions were received'

loop_
_space_group_symop_operation_xyz
'x, y, z'
'-x+1/2, y+1/2, -z+1/2'
'-x, -y, -z'
'x-1/2, -y-1/2, z-1/2'

loop_
_atom_site_label
_atom_site_type_symbol
_atom_site_fract_x
_atom_site_fract_y
_atom_site_fract_z
_atom_site_U_iso_or_equiv
_atom_site_adp_type
_atom_site_occupancy
_atom_site_site_symmetry_order
_atom_site_calc_flag
_atom_site_refinement_flags_posn
Pd2 Pd 0.46989(6) 0.60002(2) 0.27658(4) 0.02309(16) Uani 1 1 d .
Pd1 Pd 0.33612(6) 0.65161(2) 0.33652(4) 0.02306(16) Uani 1 1 d .
P2 P 0.5775(2) 0.55106(5) 0.26327(13) 0.0245(4) Uani 1 1 d .
P1 P 0.2891(2) 0.69881(5) 0.40741(13) 0.0232(4) Uani 1 1 d .
F5 F 0.8529(5) 0.66845(12) 0.1375(4) 0.0519(14) Uani 1 1 d .
F8 F 0.6795(6) 0.68938(14) 0.0359(5) 0.0704(19) Uani 1 1 d .
F7 F 0.9018(6) 0.67675(14) -0.0047(4) 0.0618(16) Uani 1 1 d .
N1 N 0.3347(7) 0.67878(16) 0.1022(4) 0.0300(16) Uani 1 1 d .
F6 F 0.8710(7) 0.71970(15) 0.0885(5) 0.0744(19) Uani 1 1 d .
N2 N 0.1278(7) 0.58669(16) 0.1346(4) 0.0286(16) Uani 1 1 d .
C34 C 0.4415(7) 0.71586(18) 0.2685(5) 0.0211(17) Uani 1 1 d .
C10 C 0.4633(8) 0.68052(18) 0.2545(5) 0.0250(18) Uani 1 1 d .
C6 C 0.2692(7) 0.57424(18) 0.2795(5) 0.0232(17) Uani 1 1 d .
C33 C 0.5061(7) 0.7370(2) 0.2106(5) 0.0286(19) Uani 1 1 d .
H33 H 0.552264 0.728989 0.161657 0.034 Uiso 1 1 calc R
C5 C 0.3002(8) 0.58329(19) 0.3719(5) 0.0290(19) Uani 1 1 d .
H5 H 0.368444 0.571142 0.409374 0.035 Uiso 1 1 calc R
C28 C 0.5365(8) 0.7004(2) 0.5362(5) 0.034(2) Uani 1 1 d .
H28A H 0.562437 0.678229 0.522957 0.041 Uiso 1 1 calc R
H28B H 0.580648 0.714561 0.493898 0.041 Uiso 1 1 calc R
C40 C 0.4220(8) 0.52448(19) 0.2558(5) 0.0268(18) Uani 1 1 d .
C11 C 0.5703(7) 0.66568(18) 0.3170(5) 0.0251(17) Uani 1 1 d .
H11 H 0.586799 0.673983 0.376204 0.030 Uiso 1 1 calc R
C38 C 0.3047(9) 0.47321(19) 0.2413(5) 0.031(2) Uani 1 1 d .
H38 H 0.310568 0.450739 0.236808 0.038 Uiso 1 1 calc R
C7 C 0.0176(8) 0.6060(2) 0.0824(6) 0.036(2) Uani 1 1 d .
H7A H -0.068485 0.607470 0.114640 0.054 Uiso 1 1 calc GR
H7B H -0.008348 0.596083 0.023618 0.054 Uiso 1 1 calc GR
H7C H 0.055981 0.627358 0.073972 0.054 Uiso 1 1 calc GR
C1 C 0.1628(8) 0.59402(19) 0.2228(6) 0.0282(19) Uani 1 1 d .
F3 F 0.9867(9) 0.62193(19) 0.5405(6) 0.105(3) Uani 1 1 d .
C36 C 0.1623(8) 0.52030(19) 0.2520(5) 0.0280(19) Uani 1 1 d .
H36 H 0.070269 0.529947 0.253510 0.034 Uiso 1 1 calc R
C12 C 0.6515(8) 0.63937(19) 0.2941(6) 0.035(2) Uani 1 1 d .
H12 H 0.720073 0.629851 0.337629 0.041 Uiso 1 1 calc R
C4 C 0.2344(8) 0.60916(18) 0.4089(5) 0.0291(19) Uani 1 1 d .
H4 H 0.260208 0.614819 0.469925 0.035 Uiso 1 1 calc R
C3 C 0.1308(8) 0.62669(19) 0.3561(6) 0.0289(19) Uani 1 1 d .
H3 H 0.080509 0.643433 0.381947 0.035 Uiso 1 1 calc R
C22 C 0.0733(8) 0.74001(19) 0.4694(6) 0.0294(19) Uani 1 1 d .
H22A H 0.117661 0.758987 0.444445 0.035 Uiso 1 1 calc R
H22B H 0.120309 0.736556 0.531169 0.035 Uiso 1 1 calc R
C17 C 0.0983(8) 0.71092(19) 0.4112(5) 0.0263(18) Uani 1 1 d .
H17 H 0.050526 0.692711 0.439180 0.032 Uiso 1 1 calc R
C31 C 0.4419(8) 0.78097(18) 0.2993(5) 0.0278(18) Uani 1 1 d .
H31 H 0.442191 0.803199 0.310475 0.033 Uiso 1 1 calc R
C52 C 0.8334(8) 0.55869(19) 0.3773(5) 0.0293(18) Uani 1 1 d .
H52A H 0.881602 0.560671 0.321711 0.035 Uiso 1 1 calc R
H52B H 0.801998 0.580153 0.394189 0.035 Uiso 1 1 calc R
C32 C 0.5016(7) 0.76925(19) 0.2258(6) 0.0286(19) Uani 1 1 d .
H32 H 0.539951 0.783507 0.185200 0.034 Uiso 1 1 calc R
C9 C 0.4365(8) 0.66624(19) 0.1656(5) 0.0293(19) Uani 1 1 d .
C35 C 0.2884(8) 0.53903(18) 0.2606(5) 0.0239(17) Uani 1 1 d .
C18 C 0.0185(8) 0.7146(2) 0.3160(5) 0.0293(19) Uani 1 1 d .
H18A H 0.062121 0.732257 0.284539 0.035 Uiso 1 1 calc R
H18B H 0.029465 0.694857 0.281368 0.035 Uiso 1 1 calc R
C24 C 0.3055(8) 0.6817(2) 0.5892(5) 0.0317(19) Uani 1 1 d .
H24A H 0.198863 0.683877 0.580969 0.038 Uiso 1 1 calc R
H24B H 0.329889 0.659418 0.575865 0.038 Uiso 1 1 calc R
C39 C 0.4305(9) 0.4916(2) 0.2478(5) 0.033(2) Uani 1 1 d .
H39 H 0.521960 0.481675 0.246730 0.040 Uiso 1 1 calc R
C8 C 0.2219(8) 0.5694(2) 0.0808(5) 0.033(2) Uani 1 1 d .
H8A H 0.163313 0.557948 0.032785 0.049 Uiso 1 1 calc GR
H8B H 0.279958 0.554174 0.118823 0.049 Uiso 1 1 calc GR
H8C H 0.286057 0.584345 0.054233 0.049 Uiso 1 1 calc GR
C23 C 0.3731(8) 0.70419(18) 0.5237(5) 0.0265(18) Uani 1 1 d .
H23 H 0.351321 0.726411 0.541761 0.032 Uiso 1 1 calc R
C37 C 0.1731(8) 0.4878(2) 0.2413(5) 0.0305(19) Uani 1 1 d .
H37 H 0.087546 0.475272 0.233950 0.037 Uiso 1 1 calc R
C15 C 0.2135(8) 0.6980(2) 0.1227(5) 0.034(2) Uani 1 1 d .
H15A H 0.195655 0.694395 0.185314 0.050 Uiso 1 1 calc GR
H15B H 0.127285 0.692036 0.082761 0.050 Uiso 1 1 calc GR
H15C H 0.235444 0.720462 0.114077 0.050 Uiso 1 1 calc GR
C29 C 0.3776(8) 0.72780(19) 0.3407(5) 0.0262(18) Uani 1 1 d .
C13 C 0.6305(9) 0.62720(19) 0.2059(6) 0.034(2) Uani 1 1 d .
H13 H 0.689829 0.610499 0.187915 0.041 Uiso 1 1 calc R
C47 C 0.7020(8) 0.53716(19) 0.3599(5) 0.0264(18) Uani 1 1 d .
H47 H 0.736958 0.515501 0.345144 0.032 Uiso 1 1 calc R
C21 C -0.0894(8) 0.7457(2) 0.4722(6) 0.033(2) Uani 1 1 d .
H21A H -0.131639 0.727555 0.502313 0.040 Uiso 1 1 calc R
H21B H -0.103458 0.765084 0.507921 0.040 Uiso 1 1 calc R
C48 C 0.6250(8) 0.5344(2) 0.4462(5) 0.037(2) Uani 1 1 d .
H48A H 0.539564 0.520349 0.435329 0.044 Uiso 1 1 calc R
H48B H 0.591936 0.555615 0.464033 0.044 Uiso 1 1 calc R
C41 C 0.6819(8) 0.5440(2) 0.1656(5) 0.0286(18) Uani 1 1 d .
H41 H 0.761024 0.560174 0.170021 0.034 Uiso 1 1 calc R
C46 C 0.7568(9) 0.5112(2) 0.1628(6) 0.036(2) Uani 1 1 d .
H46A H 0.818120 0.507436 0.220108 0.043 Uiso 1 1 calc R
H46B H 0.682796 0.494185 0.155370 0.043 Uiso 1 1 calc R
C19 C -0.1422(8) 0.7213(2) 0.3203(5) 0.034(2) Uani 1 1 d .
H19A H -0.189154 0.725347 0.258842 0.041 Uiso 1 1 calc R
H19B H -0.188292 0.702323 0.344017 0.041 Uiso 1 1 calc R
C51 C 0.9395(8) 0.5454(2) 0.4522(5) 0.0318(19) Uani 1 1 d .
H51A H 0.975855 0.524587 0.433328 0.038 Uiso 1 1 calc R
H51B H 1.023150 0.559956 0.463078 0.038 Uiso 1 1 calc R
C30 C 0.3811(8) 0.76033(18) 0.3572(5) 0.0276(18) Uani 1 1 d .
H30 H 0.341577 0.768500 0.408487 0.033 Uiso 1 1 calc R
C50 C 0.8698(9) 0.5412(2) 0.5385(5) 0.038(2) Uani 1 1 d .
H50A H 0.843383 0.562280 0.561385 0.045 Uiso 1 1 calc R
H50B H 0.939441 0.531126 0.584596 0.045 Uiso 1 1 calc R
C16 C 0.3254(10) 0.6672(2) 0.0090(5) 0.041(2) Uani 1 1 d .
H16A H 0.419828 0.669497 -0.013771 0.061 Uiso 1 1 calc GR
H16B H 0.253058 0.679599 -0.028510 0.061 Uiso 1 1 calc GR
H16C H 0.297252 0.644731 0.007267 0.061 Uiso 1 1 calc GR
F2 F 0.8454(9) 0.6583(2) 0.4892(7) 0.130(4) Uani 1 1 d .
C2 C 0.1002(8) 0.61926(18) 0.2620(5) 0.0289(19) Uani 1 1 d .
H2 H 0.034186 0.632329 0.225758 0.035 Uiso 1 1 calc R
C42 C 0.5904(9) 0.5502(2) 0.0770(5) 0.037(2) Uani 1 1 d .
H42A H 0.546378 0.571587 0.078272 0.044 Uiso 1 1 calc R
H42B H 0.511207 0.534379 0.068660 0.044 Uiso 1 1 calc R
C20 C -0.1670(8) 0.7497(2) 0.3794(6) 0.036(2) Uani 1 1 d .
H20A H -0.132053 0.769166 0.351676 0.044 Uiso 1 1 calc R
H20B H -0.271900 0.752126 0.383547 0.044 Uiso 1 1 calc R
C45 C 0.8493(9) 0.5102(2) 0.0852(5) 0.039(2) Uani 1 1 d .
H45A H 0.925561 0.526608 0.094264 0.046 Uiso 1 1 calc R
H45B H 0.897138 0.489173 0.083958 0.046 Uiso 1 1 calc R
C26 C 0.5276(10) 0.6874(2) 0.6986(6) 0.045(2) Uani 1 1 d .
H26A H 0.563372 0.694026 0.760552 0.054 Uiso 1 1 calc R
H26B H 0.557622 0.665157 0.690460 0.054 Uiso 1 1 calc R
C25 C 0.3616(9) 0.6896(2) 0.6859(6) 0.037(2) Uani 1 1 d .
H25A H 0.320318 0.674486 0.727054 0.045 Uiso 1 1 calc R
H25B H 0.330791 0.711289 0.700724 0.045 Uiso 1 1 calc R
C27 C 0.5945(9) 0.7087(2) 0.6316(6) 0.045(2) Uani 1 1 d .
H27A H 0.572565 0.731175 0.643677 0.054 Uiso 1 1 calc R
H27B H 0.700887 0.706014 0.639049 0.054 Uiso 1 1 calc R
C14 C 0.5201(9) 0.64017(19) 0.1448(6) 0.034(2) Uani 1 1 d .
H14 H 0.501686 0.630793 0.087003 0.040 Uiso 1 1 calc R
C49 C 0.7337(9) 0.5204(2) 0.5216(6) 0.043(2) Uani 1 1 d .
H49A H 0.686647 0.518802 0.577708 0.052 Uiso 1 1 calc R
H49B H 0.761905 0.498766 0.504498 0.052 Uiso 1 1 calc R
F1 F 0.7685(10) 0.6252(2) 0.5863(8) 0.146(4) Uani 1 1 d .
F4 F 0.9325(12) 0.6608(3) 0.6260(8) 0.169(5) Uani 1 1 d .
B1 B 0.8863(11) 0.6432(3) 0.5536(8) 0.043(3) Uani 1 1 d .
C43 C 0.6827(10) 0.5481(3) -0.0016(5) 0.048(3) Uani 1 1 d .
H43A H 0.755929 0.565234 0.003890 0.057 Uiso 1 1 calc R
H43B H 0.620292 0.551210 -0.058756 0.057 Uiso 1 1 calc R
C44 C 0.7591(10) 0.5158(3) -0.0036(6) 0.051(3) Uani 1 1 d .
H44A H 0.686432 0.498695 -0.014777 0.061 Uiso 1 1 calc R
H44B H 0.822034 0.515530 -0.052973 0.061 Uiso 1 1 calc R
B2 B 0.8205(13) 0.6877(3) 0.0662(9) 0.055(3) Uani 1 1 d .

loop_
_atom_site_aniso_label
_atom_site_aniso_U_11
_atom_site_aniso_U_22
_atom_site_aniso_U_33
_atom_site_aniso_U_23
_atom_site_aniso_U_13
_atom_site_aniso_U_12
Pd2 0.0210(3) 0.0274(3) 0.0214(3) -0.0017(3) 0.0043(2) 0.0015(2)
Pd1 0.0215(3) 0.0246(3) 0.0239(3) -0.0018(3) 0.0064(2) 0.0001(2)
P2 0.0244(10) 0.0308(11) 0.0179(10) -0.0017(9) 0.0007(8) 0.0051(8)
P1 0.0214(9) 0.0239(10) 0.0247(10) -0.0026(9) 0.0041(8) 0.0006(8)
F5 0.047(3) 0.043(3) 0.066(4) 0.020(3) 0.003(3) 0.001(2)
F8 0.038(3) 0.063(4) 0.105(5) 0.026(4) -0.016(3) 0.002(3)
F7 0.064(4) 0.060(4) 0.061(4) 0.010(3) 0.005(3) 0.007(3)
N1 0.027(4) 0.036(4) 0.027(4) 0.002(3) 0.006(3) -0.002(3)
F6 0.089(5) 0.050(4) 0.081(5) 0.004(3) -0.008(4) -0.006(3)
N2 0.028(3) 0.033(4) 0.024(4) -0.006(3) -0.004(3) 0.007(3)
C34 0.017(4) 0.029(4) 0.016(4) -0.003(3) -0.006(3) -0.002(3)
C10 0.024(4) 0.026(4) 0.026(4) -0.001(4) 0.006(3) -0.007(3)
C6 0.016(4) 0.028(4) 0.025(4) -0.004(4) -0.001(3) -0.008(3)
C33 0.015(4) 0.045(5) 0.026(4) 0.007(4) 0.002(3) -0.003(3)
C5 0.026(4) 0.031(4) 0.031(5) 0.008(4) 0.011(4) -0.009(4)
C28 0.032(4) 0.042(5) 0.027(4) 0.000(4) 0.000(4) 0.000(4)
C40 0.026(4) 0.036(5) 0.018(4) -0.003(4) -0.001(3) 0.003(3)
C11 0.016(4) 0.030(4) 0.032(4) -0.004(4) 0.014(3) -0.013(3)
C38 0.054(5) 0.026(4) 0.014(4) 0.000(3) 0.002(4) 0.005(4)
C7 0.021(4) 0.048(5) 0.038(5) 0.010(4) -0.003(4) 0.001(4)
C1 0.016(4) 0.031(5) 0.040(5) 0.000(4) 0.014(3) -0.005(3)
F3 0.128(7) 0.086(6) 0.111(7) 0.003(5) 0.056(6) 0.023(5)
C36 0.028(4) 0.037(5) 0.017(4) -0.006(4) -0.006(3) 0.014(4)
C12 0.024(4) 0.025(4) 0.055(6) 0.013(4) 0.010(4) -0.003(3)
C4 0.034(4) 0.029(4) 0.026(4) 0.002(4) 0.008(4) -0.002(4)
C3 0.018(4) 0.031(4) 0.041(5) -0.008(4) 0.017(4) -0.010(3)
C22 0.020(4) 0.033(4) 0.035(5) 0.000(4) 0.002(3) 0.001(3)
C17 0.023(4) 0.031(4) 0.025(4) 0.000(4) 0.006(3) 0.006(3)
C31 0.025(4) 0.024(4) 0.035(5) -0.002(4) 0.004(4) 0.001(3)
C52 0.027(4) 0.033(4) 0.028(4) 0.002(4) 0.004(4) 0.000(3)
C32 0.015(4) 0.032(5) 0.038(5) 0.007(4) 0.000(3) -0.002(3)
C9 0.021(4) 0.034(4) 0.034(5) 0.004(4) 0.008(4) -0.004(3)
C35 0.032(4) 0.023(4) 0.016(4) -0.004(3) 0.001(3) -0.001(3)
C18 0.031(4) 0.035(5) 0.022(4) -0.005(4) 0.003(4) 0.000(4)
C24 0.026(4) 0.045(5) 0.024(4) 0.000(4) 0.001(3) 0.003(4)
C39 0.033(4) 0.041(5) 0.027(4) 0.001(4) 0.004(4) -0.002(4)
C8 0.026(4) 0.049(5) 0.025(4) -0.002(4) 0.006(4) 0.003(4)
C23 0.029(4) 0.026(4) 0.025(4) 0.000(4) 0.007(3) 0.000(3)
C37 0.027(4) 0.044(5) 0.019(4) 0.008(4) -0.003(3) -0.006(4)
C15 0.024(4) 0.052(6) 0.025(4) -0.003(4) 0.006(3) -0.004(4)
C29 0.027(4) 0.029(4) 0.022(4) -0.002(4) -0.003(3) -0.003(3)
C13 0.039(5) 0.022(4) 0.045(5) -0.001(4) 0.021(4) 0.004(4)
C47 0.031(4) 0.032(4) 0.016(4) 0.006(4) 0.004(3) 0.009(3)
C21 0.027(4) 0.036(5) 0.039(5) -0.005(4) 0.015(4) 0.012(4)
C48 0.020(4) 0.067(6) 0.021(4) 0.000(4) -0.004(3) -0.002(4)
C41 0.021(4) 0.039(5) 0.026(4) -0.004(4) 0.005(3) 0.004(4)
C46 0.033(5) 0.046(5) 0.029(5) -0.009(4) 0.004(4) 0.005(4)
C19 0.021(4) 0.057(6) 0.023(4) -0.009(4) -0.003(3) 0.001(4)
C51 0.020(4) 0.043(5) 0.031(5) 0.005(4) -0.003(3) -0.004(4)
C30 0.030(4) 0.028(4) 0.025(4) -0.002(4) 0.003(3) -0.001(3)
C50 0.032(4) 0.057(6) 0.023(4) -0.003(4) -0.004(4) 0.000(4)
C16 0.044(5) 0.054(6) 0.025(5) -0.007(4) 0.006(4) -0.003(4)
F2 0.078(6) 0.144(9) 0.172(10) 0.070(8) 0.031(6) 0.006(6)
C2 0.026(4) 0.027(4) 0.033(5) 0.004(4) -0.001(4) 0.000(3)
C42 0.031(4) 0.058(6) 0.022(4) 0.001(4) 0.006(4) 0.010(4)
C20 0.023(4) 0.050(5) 0.036(5) -0.011(4) 0.002(4) 0.012(4)
C45 0.034(4) 0.054(6) 0.028(5) -0.005(4) 0.003(4) 0.015(4)
C26 0.049(6) 0.056(6) 0.029(5) -0.002(5) -0.004(4) 0.013(5)
C25 0.038(5) 0.046(5) 0.027(5) -0.002(4) 0.004(4) -0.005(4)
C27 0.032(5) 0.055(6) 0.045(6) -0.005(5) -0.006(4) 0.004(4)
C14 0.041(5) 0.029(4) 0.033(5) 0.003(4) 0.017(4) 0.007(4)
C49 0.043(5) 0.062(6) 0.024(5) 0.011(5) 0.003(4) -0.011(5)
F1 0.119(7) 0.082(6) 0.257(13) 0.007(7) 0.107(8) -0.006(5)
F4 0.136(9) 0.207(12) 0.165(10) -0.116(10) 0.025(8) -0.023(8)
B1 0.036(6) 0.047(7) 0.044(7) -0.005(6) -0.003(5) 0.007(5)
C43 0.044(5) 0.083(8) 0.017(4) -0.005(5) 0.007(4) 0.022(5)
C44 0.035(5) 0.094(8) 0.024(5) -0.017(5) 0.009(4) 0.018(5)
B2 0.054(7) 0.051(7) 0.059(8) 0.019(7) 0.001(6) 0.002(6)

loop_
_atom_type_symbol
_atom_type_description
_atom_type_scat_dispersion_real
_atom_type_scat_dispersion_imag
_atom_type_scat_source
C C 0.0181 0.0091 'International Tables Vol C Tables 4.2.6.8 and 6.1.1.4'
H H 0.0000 0.0000 'International Tables Vol C Tables 4.2.6.8 and 6.1.1.4'
B B 0.0090 0.0039 'International Tables Vol C Tables 4.2.6.8 and 6.1.1.4'
F F 0.0727 0.0534 'International Tables Vol C Tables 4.2.6.8 and 6.1.1.4'
N N 0.0311 0.0180 'International Tables Vol C Tables 4.2.6.8 and 6.1.1.4'
P P 0.2955 0.4335 'International Tables Vol C Tables 4.2.6.8 and 6.1.1.4'
Pd Pd 0.1215 3.9337 'International Tables Vol C Tables 4.2.6.8 and 6.1.1.4'

loop_
_geom_angle_atom_site_label_1
_geom_angle_atom_site_label_2
_geom_angle_atom_site_label_3
_geom_angle
P2 Pd2 Pd1 164.74(6)
P2 Pd2 C5 96.3(2)
P2 Pd2 C12 108.9(2)
C6 Pd2 Pd1 88.1(2)
C6 Pd2 P2 86.4(2)
C6 Pd2 C5 36.8(3)
C6 Pd2 C12 163.4(3)
C6 Pd2 C13 152.6(3)
C5 Pd2 Pd1 71.1(2)
C5 Pd2 C12 131.5(3)
C12 Pd2 Pd1 75.5(2)
C13 Pd2 Pd1 95.8(2)
C13 Pd2 P2 95.6(2)
C13 Pd2 C5 165.6(3)
C13 Pd2 C12 35.6(3)
P1 Pd1 Pd2 163.20(5)
P1 Pd1 C4 109.7(2)
C10 Pd1 Pd2 88.0(2)
C10 Pd1 P1 85.4(2)
C10 Pd1 C11 37.2(3)
C10 Pd1 C4 164.3(3)
C10 Pd1 C3 150.1(3)
C11 Pd1 Pd2 71.91(19)
C11 Pd1 P1 93.7(2)
C11 Pd1 C4 133.5(3)
C4 Pd1 Pd2 76.3(2)
C3 Pd1 Pd2 95.6(2)
C3 Pd1 P1 97.9(2)
C3 Pd1 C11 166.7(3)
C3 Pd1 C4 35.3(3)
C40 P2 Pd2 101.8(3)
C40 P2 C47 106.3(4)
C40 P2 C41 109.3(4)
C47 P2 Pd2 117.1(3)
C47 P2 C41 103.2(3)
C41 P2 Pd2 118.5(3)
C17 P1 Pd1 118.6(3)
C23 P1 Pd1 117.1(3)
C23 P1 C17 104.3(4)
C29 P1 Pd1 101.8(3)
C29 P1 C17 108.8(4)
C29 P1 C23 105.3(3)
C9 N1 C15 124.3(7)
C9 N1 C16 119.6(7)
C15 N1 C16 114.8(6)
C1 N2 C7 118.2(7)
C1 N2 C8 123.9(6)
C8 N2 C7 114.3(6)
C33 C34 C10 117.3(7)
C29 C34 C10 122.6(7)
C29 C34 C33 119.6(7)
C34 C10 Pd1 112.5(5)
C11 C10 Pd1 76.6(4)
C11 C10 C34 115.5(6)
C11 C10 C9 117.1(7)
C9 C10 Pd1 103.6(5)
C9 C10 C34 121.2(7)
C5 C6 Pd2 78.5(4)
C5 C6 C1 117.1(7)
C5 C6 C35 115.0(7)
C1 C6 Pd2 103.3(5)
C1 C6 C35 121.5(6)
C35 C6 Pd2 111.4(5)
C34 C33 H33 120.2
C32 C33 C34 119.7(8)
C32 C33 H33 120.2
Pd2 C5 H5 94.0
C6 C5 Pd2 64.7(4)
C6 C5 H5 118.7
C4 C5 Pd2 111.1(5)
C4 C5 C6 122.6(7)
C4 C5 H5 118.7
H28A C28 H28B 108.1
C23 C28 H28A 109.6
C23 C28 H28B 109.6
C27 C28 H28A 109.6
C27 C28 H28B 109.6
C27 C28 C23 110.2(7)
C35 C40 P2 115.7(6)
C39 C40 P2 124.3(6)
C39 C40 C35 120.0(8)
Pd1 C11 H11 92.1
C10 C11 Pd1 66.2(4)
C10 C11 H11 118.7
C12 C11 Pd1 111.6(5)
C12 C11 C10 122.6(8)
C12 C11 H11 118.7
C39 C38 H38 120.2
C37 C38 H38 120.2
C37 C38 C39 119.6(8)
N2 C7 H7A 109.5
N2 C7 H7B 109.5
N2 C7 H7C 109.5
H7A C7 H7B 109.5
H7A C7 H7C 109.5
H7B C7 H7C 109.5
N2 C1 C6 120.2(7)
N2 C1 C2 121.5(7)
C2 C1 C6 118.4(7)
C35 C36 H36 120.2
C37 C36 H36 120.2
C37 C36 C35 119.7(7)
Pd2 C12 H12 101.5
C11 C12 Pd2 100.5(5)
C11 C12 H12 120.3
C11 C12 C13 119.4(8)
C13 C12 Pd2 67.4(5)
C13 C12 H12 120.3
Pd1 C4 H4 100.4
C5 C4 Pd1 101.3(5)
C5 C4 H4 120.1
C3 C4 Pd1 67.8(4)
C3 C4 C5 119.8(8)
C3 C4 H4 120.1
Pd1 C3 H3 99.8
C4 C3 Pd1 76.8(4)
C4 C3 H3 120.3
C4 C3 C2 119.5(7)
C2 C3 Pd1 93.2(5)
C2 C3 H3 120.3
H22A C22 H22B 108.1
C17 C22 H22A 109.6
C17 C22 H22B 109.6
C17 C22 C21 110.5(6)
C21 C22 H22A 109.6
C21 C22 H22B 109.6
P1 C17 H17 105.8
C22 C17 P1 116.1(5)
C22 C17 H17 105.8
C22 C17 C18 110.9(6)
C18 C17 P1 111.6(5)
C18 C17 H17 105.8
C32 C31 H31 120.0
C32 C31 C30 120.0(7)
C30 C31 H31 120.0
H52A C52 H52B 108.1
C47 C52 H52A 109.5
C47 C52 H52B 109.5
C51 C52 H52A 109.5
C51 C52 H52B 109.5
C51 C52 C47 110.7(7)
C33 C32 H32 119.8
C31 C32 C33 120.5(8)
C31 C32 H32 119.8
N1 C9 C10 120.7(7)
N1 C9 C14 120.4(8)
C14 C9 C10 118.8(7)
C40 C35 C6 124.1(7)
C40 C35 C36 119.2(7)
C36 C35 C6 116.7(7)
C17 C18 H18A 109.5
C17 C18 H18B 109.5
H18A C18 H18B 108.1
C19 C18 C17 110.8(6)
C19 C18 H18A 109.5
C19 C18 H18B 109.5
H24A C24 H24B 108.1
C23 C24 H24A 109.6
C23 C24 H24B 109.6
C25 C24 H24A 109.6
C25 C24 H24B 109.6
C25 C24 C23 110.4(7)
C40 C39 C38 120.2(8)
C40 C39 H39 119.9
C38 C39 H39 119.9
N2 C8 H8A 109.5
N2 C8 H8B 109.5
N2 C8 H8C 109.5
H8A C8 H8B 109.5
H8A C8 H8C 109.5
H8B C8 H8C 109.5
P1 C23 H23 107.0
C28 C23 P1 114.9(6)
C28 C23 C24 109.1(6)
C28 C23 H23 107.0
C24 C23 P1 111.3(5)
C24 C23 H23 107.0
C38 C37 C36 121.2(8)
C38 C37 H37 119.4
C36 C37 H37 119.4
N1 C15 H15A 109.5
N1 C15 H15B 109.5
N1 C15 H15C 109.5
H15A C15 H15B 109.5
H15A C15 H15C 109.5
H15B C15 H15C 109.5
C34 C29 P1 116.2(6)
C34 C29 C30 119.5(8)
C30 C29 P1 124.3(6)
Pd2 C13 H13 101.2
C12 C13 Pd2 77.0(5)
C12 C13 H13 120.5
C14 C13 Pd2 91.6(5)
C14 C13 C12 119.0(8)
C14 C13 H13 120.5
P2 C47 H47 107.9
C52 C47 P2 111.7(5)
C52 C47 H47 107.9
C52 C47 C48 109.7(7)
C48 C47 P2 111.7(5)
C48 C47 H47 107.9
C22 C21 H21A 109.3
C22 C21 H21B 109.3
H21A C21 H21B 108.0
C20 C21 C22 111.6(7)
C20 C21 H21A 109.3
C20 C21 H21B 109.3
C47 C48 H48A 110.1
C47 C48 H48B 110.1
C47 C48 C49 108.2(7)
H48A C48 H48B 108.4
C49 C48 H48A 110.1
C49 C48 H48B 110.1
P2 C41 H41 106.3
C46 C41 P2 115.9(6)
C46 C41 H41 106.3
C42 C41 P2 111.5(5)
C42 C41 H41 106.3
C42 C41 C46 110.0(7)
C41 C46 H46A 109.7
C41 C46 H46B 109.7
H46A C46 H46B 108.2
C45 C46 C41 109.8(7)
C45 C46 H46A 109.7
C45 C46 H46B 109.7
C18 C19 H19A 109.1
C18 C19 H19B 109.1
H19A C19 H19B 107.9
C20 C19 C18 112.3(7)
C20 C19 H19A 109.1
C20 C19 H19B 109.1
C52 C51 H51A 109.3
C52 C51 H51B 109.3
H51A C51 H51B 108.0
C50 C51 C52 111.6(7)
C50 C51 H51A 109.3
C50 C51 H51B 109.3
C31 C30 C29 120.5(8)
C31 C30 H30 119.7
C29 C30 H30 119.7
C51 C50 H50A 109.6
C51 C50 H50B 109.6
C51 C50 C49 110.2(7)
H50A C50 H50B 108.1
C49 C50 H50A 109.6
C49 C50 H50B 109.6
N1 C16 H16A 109.5
N1 C16 H16B 109.5
N1 C16 H16C 109.5
H16A C16 H16B 109.5
H16A C16 H16C 109.5
H16B C16 H16C 109.5
C1 C2 C3 122.5(7)
C1 C2 H2 118.7
C3 C2 H2 118.7
C41 C42 H42A 109.5
C41 C42 H42B 109.5
C41 C42 C43 110.6(7)
H42A C42 H42B 108.1
C43 C42 H42A 109.5
C43 C42 H42B 109.5
C21 C20 C19 111.4(7)
C21 C20 H20A 109.4
C21 C20 H20B 109.4
C19 C20 H20A 109.4
C19 C20 H20B 109.4
H20A C20 H20B 108.0
C46 C45 H45A 109.4
C46 C45 H45B 109.4
H45A C45 H45B 108.0
C44 C45 C46 111.2(7)
C44 C45 H45A 109.4
C44 C45 H45B 109.4
H26A C26 H26B 108.0
C25 C26 H26A 109.4
C25 C26 H26B 109.4
C27 C26 H26A 109.4
C27 C26 H26B 109.4
C27 C26 C25 111.1(7)
C24 C25 C26 110.1(7)
C24 C25 H25A 109.6
C24 C25 H25B 109.6
C26 C25 H25A 109.6
C26 C25 H25B 109.6
H25A C25 H25B 108.2
C28 C27 C26 111.0(8)
C28 C27 H27A 109.4
C28 C27 H27B 109.4
C26 C27 H27A 109.4
C26 C27 H27B 109.4
H27A C27 H27B 108.0
C9 C14 C13 122.9(8)
C9 C14 H14 118.6
C13 C14 H14 118.6
C48 C49 H49A 109.3
C48 C49 H49B 109.3
C50 C49 C48 111.5(7)
C50 C49 H49A 109.3
C50 C49 H49B 109.3
H49A C49 H49B 108.0
F3 B1 F1 105.3(10)
F3 B1 F4 108.8(10)
F2 B1 F3 114.4(11)
F2 B1 F1 111.4(10)
F2 B1 F4 114.2(13)
F4 B1 F1 101.7(11)
C42 C43 H43A 109.3
C42 C43 H43B 109.3
C42 C43 C44 111.5(8)
H43A C43 H43B 108.0
C44 C43 H43A 109.3
C44 C43 H43B 109.3
C45 C44 C43 109.6(8)
C45 C44 H44A 109.7
C45 C44 H44B 109.7
C43 C44 H44A 109.7
C43 C44 H44B 109.7
H44A C44 H44B 108.2
F5 B2 F7 107.6(9)
F5 B2 F6 109.6(10)
F8 B2 F5 115.3(10)
F8 B2 F7 109.8(10)
F8 B2 F6 107.9(9)
F7 B2 F6 106.4(9)

loop_
_geom_bond_atom_site_label_1
_geom_bond_atom_site_label_2
_geom_bond_distance
Pd2 Pd1 2.7022(8)
Pd2 P2 2.309(2)
Pd2 C6 2.163(7)
Pd2 C5 2.345(7)
Pd2 C12 2.360(8)
Pd2 C13 2.235(8)
Pd1 P1 2.315(2)
Pd1 C10 2.168(8)
Pd1 C11 2.305(7)
Pd1 C4 2.340(8)
Pd1 C3 2.225(7)
P2 C40 1.822(8)
P2 C47 1.848(7)
P2 C41 1.863(8)
P1 C17 1.853(7)
P1 C23 1.843(8)
P1 C29 1.826(8)
F5 B2 1.347(13)
F8 B2 1.343(13)
F7 B2 1.443(15)
N1 C9 1.373(10)
N1 C15 1.446(10)
N1 C16 1.471(10)
F6 B2 1.454(14)
N2 C7 1.466(9)
N2 C1 1.361(10)
N2 C8 1.448(10)
C34 C10 1.518(10)
C34 C33 1.420(11)
C34 C29 1.383(11)
C10 C11 1.434(11)
C10 C9 1.456(11)
C6 C5 1.433(11)
C6 C1 1.488(11)
C6 C35 1.523(10)
C33 H33 0.9500
C33 C32 1.376(11)
C5 H5 0.9500
C5 C4 1.393(11)
C28 H28A 0.9900
C28 H28B 0.9900
C28 C23 1.519(10)
C28 C27 1.510(11)
C40 C35 1.394(11)
C40 C39 1.390(12)
C11 H11 0.9500
C11 C12 1.403(11)
C38 H38 0.9500
C38 C39 1.397(12)
C38 C37 1.368(11)
C7 H7A 0.9800
C7 H7B 0.9800
C7 H7C 0.9800
C1 C2 1.373(11)
F3 B1 1.323(13)
C36 H36 0.9500
C36 C35 1.407(11)
C36 C37 1.383(11)
C12 H12 0.9500
C12 C13 1.410(12)
C4 H4 0.9500
C4 C3 1.390(11)
C3 H3 0.9500
C3 C2 1.441(11)
C22 H22A 0.9900
C22 H22B 0.9900
C22 C17 1.534(11)
C22 C21 1.538(10)
C17 H17 1.0000
C17 C18 1.542(10)
C31 H31 0.9500
C31 C32 1.376(11)
C31 C30 1.389(11)
C52 H52A 0.9900
C52 H52B 0.9900
C52 C47 1.521(11)
C52 C51 1.519(10)
C32 H32 0.9500
C9 C14 1.399(11)
C18 H18A 0.9900
C18 H18B 0.9900
C18 C19 1.529(10)
C24 H24A 0.9900
C24 H24B 0.9900
C24 C23 1.544(11)
C24 C25 1.522(11)
C39 H39 0.9500
C8 H8A 0.9800
C8 H8B 0.9800
C8 H8C 0.9800
C23 H23 1.0000
C37 H37 0.9500
C15 H15A 0.9800
C15 H15B 0.9800
C15 H15C 0.9800
C29 C30 1.391(11)
C13 H13 0.9500
C13 C14 1.409(12)
C47 H47 1.0000
C47 C48 1.546(11)
C21 H21A 0.9900
C21 H21B 0.9900
C21 C20 1.505(11)
C48 H48A 0.9900
C48 H48B 0.9900
C48 C49 1.549(11)
C41 H41 1.0000
C41 C46 1.548(11)
C41 C42 1.520(10)
C46 H46A 0.9900
C46 H46B 0.9900
C46 C45 1.518(11)
C19 H19A 0.9900
C19 H19B 0.9900
C19 C20 1.516(11)
C51 H51A 0.9900
C51 H51B 0.9900
C51 C50 1.517(11)
C30 H30 0.9500
C50 H50A 0.9900
C50 H50B 0.9900
C50 C49 1.537(12)
C16 H16A 0.9800
C16 H16B 0.9800
C16 H16C 0.9800
F2 B1 1.182(14)
C2 H2 0.9500
C42 H42A 0.9900
C42 H42B 0.9900
C42 C43 1.532(11)
C20 H20A 0.9900
C20 H20B 0.9900
C45 H45A 0.9900
C45 H45B 0.9900
C45 C44 1.513(11)
C26 H26A 0.9900
C26 H26B 0.9900
C26 C25 1.538(11)
C26 C27 1.525(13)
C25 H25A 0.9900
C25 H25B 0.9900
C27 H27A 0.9900
C27 H27B 0.9900
C14 H14 0.9500
C49 H49A 0.9900
C49 H49B 0.9900
F1 B1 1.460(14)
F4 B1 1.343(14)
C43 H43A 0.9900
C43 H43B 0.9900
C43 C44 1.534(13)
C44 H44A 0.9900
C44 H44B 0.9900
